data_2206371
loop_
_publ_author_name
'Yu-Zhou Yuan'
'Jian Zhou'
'Dong-Qing Li'
'Xing Liu'
'Zhen-Feng Chen'
'Kai-Bei Yu'

_publ_section_title
;
 The two-dimensional network polymer of
 (ethanol)(\m~3~-<i>N</i>-salicyclideneglycinato)nickel(II)
;
_journal_issue 8
_journal_name_full 'Acta Crystallographica Section E'
_journal_page_first m1444
_journal_page_last m1446
_journal_paper_doi 10.1107/S1600536805020593
_journal_volume 61
_journal_year 2005
_chemical_formula_iupac '[Ni (C9 H7 N O3) (C2 H6 O)]'
_chemical_formula_moiety 'C11 H13 N Ni O4'
_chemical_formula_sum 'C11 H13 N Ni O4'
_chemical_formula_weight 281.93
_chemical_name_systematic
;
(ethanol)(\m~3~-N-salicyclideneglycinato)nickel(II)
;
_space_group_IT_number 14
_symmetry_cell_setting monoclinic
_symmetry_space_group_name_Hall '-P 2ybc'
_symmetry_space_group_name_H-M 'P 1 21/c 1'
_atom_sites_solution_hydrogens geom
_atom_sites_solution_primary direct
_atom_sites_solution_secondary difmap
_audit_creation_method SHELXL-97
_cell_angle_alpha 90.00
_cell_angle_beta 109.090(10)
_cell_angle_gamma 90.00
_cell_formula_units_Z 4
_cell_length_a 11.656(3)
_cell_length_b 7.326(2)
_cell_length_c 14.012(2)
_cell_measurement_reflns_used 29
_cell_measurement_temperature 296(2)
_cell_measurement_theta_max 13.71
_cell_measurement_theta_min 3.08
_cell_volume 1130.7(5)
_computing_cell_refinement XSCANS
_computing_data_collection 'XSCANS (Siemens, 1994)'
_computing_data_reduction 'SHELXTL (Sheldrick, 1997b)'
_computing_molecular_graphics SHELXTL
_computing_publication_material SHELXTL
_computing_structure_refinement 'SHELXL97 (Sheldrick, 1997a)'
_computing_structure_solution 'SHELXS97 (Sheldrick, 1997a)'
_diffrn_ambient_temperature 296(2)
_diffrn_measured_fraction_theta_full 1.000
_diffrn_measured_fraction_theta_max 1.000
_diffrn_measurement_device_type 'Siemens P4'
_diffrn_measurement_method \w
_diffrn_radiation_monochromator graphite
_diffrn_radiation_source 'normal-focus sealed tube'
_diffrn_radiation_type MoK\a
_diffrn_radiation_wavelength 0.71073
_diffrn_reflns_av_R_equivalents 0.0191
_diffrn_reflns_av_sigmaI/netI 0.0406
_diffrn_reflns_limit_h_max 14
_diffrn_reflns_limit_h_min 0
_diffrn_reflns_limit_k_max 8
_diffrn_reflns_limit_k_min 0
_diffrn_reflns_limit_l_max 16
_diffrn_reflns_limit_l_min -16
_diffrn_reflns_number 2476
_diffrn_reflns_theta_full 25.50
_diffrn_reflns_theta_max 25.50
_diffrn_reflns_theta_min 1.85
_diffrn_standards_decay_% 2.24
_diffrn_standards_interval_count 97
_diffrn_standards_number 3
_exptl_absorpt_coefficient_mu 1.717
_exptl_absorpt_correction_T_max 0.734
_exptl_absorpt_correction_T_min 0.538
_exptl_absorpt_correction_type psi-scan
_exptl_absorpt_process_details '(North <i>et al.</i>, 1968)'
_exptl_crystal_colour green
_exptl_crystal_density_diffrn 1.656
_exptl_crystal_density_method 'not measured'
_exptl_crystal_description block
_exptl_crystal_F_000 584
_exptl_crystal_size_max 0.40
_exptl_crystal_size_mid 0.32
_exptl_crystal_size_min 0.18
_refine_diff_density_max 0.902
_refine_diff_density_min -0.424
_refine_ls_extinction_coef 0.0068(10)
_refine_ls_extinction_expression Fc^*^=kFc[1+0.001xFc^2^\l^3^/sin(2\q)]^-1/4^
_refine_ls_extinction_method SHELXL97
_refine_ls_goodness_of_fit_ref 1.000
_refine_ls_hydrogen_treatment mixed
_refine_ls_matrix_type full
_refine_ls_number_parameters 160
_refine_ls_number_reflns 2102
_refine_ls_number_restraints 1
_refine_ls_restrained_S_all 1.000
_refine_ls_R_factor_all 0.0460
_refine_ls_R_factor_gt 0.0342
_refine_ls_shift/su_max 0.000
_refine_ls_shift/su_mean 0.000
_refine_ls_structure_factor_coef Fsqd
_refine_ls_weighting_details 'w = 1/[\s^2^(Fo^2^)+(0.0531P)^2^] where P = (Fo^2^+2Fc^2^)/3'
_refine_ls_weighting_scheme calc
_refine_ls_wR_factor_gt 0.0862
_refine_ls_wR_factor_ref 0.0898
_reflns_number_gt 1659
_reflns_number_total 2102
_reflns_threshold_expression I>2\s(I)
_cod_data_source_file cf6439.cif
_cod_data_source_block I
_cod_depositor_comments
;
The following automatic conversions were performed:
'_symmetry_cell_setting' value 'Monoclinic' changed to 'monoclinic'
according to '/home/saulius/struct/CIF-dictionaries/cif_core.dic'
dictionary named 'cif_core.dic' version 2.4.1 from 2010-06-29.

Automatic conversion script
Id: cif_fix_enum 1527 2010-12-29 10:47:43Z saulius 

The following automatic conversions were performed:

'_symmetry_cell_setting' value 'Monoclinic' changed to 'monoclinic'
according to /home/saulius/struct/CIF-dictionaries/cif_core.dic
dictionary named 'cif_core.dic' version 2.4.1 from 2010-06-29.

Automatic conversion script
Id: cif_fix_values 1715 2011-07-08 13:25:40Z adriana 
;
_cod_original_cell_volume 1130.7(4)
_cod_original_sg_symbol_H-M 'P 21/c'
_cod_database_code 2206371
_cod_database_fobs_code 2206371

loop_
_symmetry_equiv_pos_as_xyz
'x, y, z'
'-x, y+1/2, -z+1/2'
'-x, -y, -z'
'x, -y-1/2, z-1/2'

loop_
_atom_site_label
_atom_site_fract_x
_atom_site_fract_y
_atom_site_fract_z
_atom_site_U_iso_or_equiv
_atom_site_adp_type
_atom_site_calc_flag
_atom_site_refinement_flags
_atom_site_occupancy
_atom_site_type_symbol
Ni1 0.52933(3) 0.46211(6) 0.40173(3) 0.02223(16) Uani d . 1 Ni
O1 0.60914(18) 0.5734(3) 0.53924(15) 0.0243(5) Uani d . 1 O
O2 0.4785(2) 0.3196(3) 0.26788(15) 0.0307(5) Uani d . 1 O
O3 0.5565(2) 0.2106(3) 0.15334(15) 0.0313(5) Uani d . 1 O
N1 0.6760(2) 0.5053(3) 0.36285(19) 0.0258(6) Uani d . 1 N
C1 0.7264(3) 0.6031(4) 0.5819(2) 0.0240(7) Uani d . 1 C
C2 0.7743(3) 0.6305(5) 0.6865(2) 0.0351(8) Uani d . 1 C
H2 0.7234 0.6213 0.7254 0.042 Uiso calc R 1 H
C3 0.8962(3) 0.6710(6) 0.7331(3) 0.0495(11) Uani d . 1 C
H3 0.9261 0.6850 0.8029 0.059 Uiso calc R 1 H
C4 0.9734(3) 0.6906(6) 0.6777(3) 0.0494(11) Uani d . 1 C
H4A 1.0538 0.7246 0.7088 0.059 Uiso calc R 1 H
C5 0.9299(3) 0.6594(5) 0.5763(3) 0.0383(9) Uani d . 1 C
H5 0.9826 0.6696 0.5391 0.046 Uiso calc R 1 H
C6 0.8080(3) 0.6121(4) 0.5259(2) 0.0267(7) Uani d . 1 C
C7 0.7776(3) 0.5664(4) 0.4195(2) 0.0262(7) Uani d . 1 C
H7 0.8378 0.5833 0.3902 0.031 Uiso calc R 1 H
C8 0.6610(3) 0.4487(5) 0.2594(2) 0.0300(7) Uani d . 1 C
H8A 0.7350 0.3915 0.2569 0.036 Uiso calc R 1 H
H8B 0.6447 0.5545 0.2153 0.036 Uiso calc R 1 H
C9 0.5561(3) 0.3147(4) 0.2243(2) 0.0255(7) Uani d . 1 C
O4 0.5864(3) 0.2007(3) 0.47130(19) 0.0437(7) Uani d D 1 O
H4 0.585(3) 0.203(5) 0.5292(11) 0.037(11) Uiso d D 1 H
C10 0.6739(4) 0.0709(6) 0.4646(4) 0.0627(13) Uani d . 1 C
H10A 0.6512 -0.0481 0.4828 0.075 Uiso calc R 1 H
H10B 0.6722 0.0644 0.3950 0.075 Uiso calc R 1 H
C11 0.7927(5) 0.1097(8) 0.5261(5) 0.100(2) Uani d . 1 C
H11A 0.8036 0.2395 0.5327 0.121 Uiso calc R 1 H
H11B 0.8490 0.0596 0.4961 0.121 Uiso calc R 1 H
H11C 0.8070 0.0565 0.5915 0.121 Uiso calc R 1 H

loop_
_atom_site_aniso_label
_atom_site_aniso_U_11
_atom_site_aniso_U_22
_atom_site_aniso_U_33
_atom_site_aniso_U_12
_atom_site_aniso_U_13
_atom_site_aniso_U_23
Ni1 0.0252(2) 0.0262(2) 0.0176(2) -0.00220(18) 0.01019(16) -0.00197(17)
O1 0.0235(11) 0.0314(13) 0.0190(11) -0.0044(9) 0.0084(9) -0.0021(9)
O2 0.0311(13) 0.0393(14) 0.0252(12) -0.0067(11) 0.0140(10) -0.0098(10)
O3 0.0426(14) 0.0313(13) 0.0256(12) -0.0047(11) 0.0186(11) -0.0074(10)
N1 0.0315(15) 0.0257(15) 0.0242(13) -0.0013(11) 0.0144(12) -0.0038(11)
C1 0.0251(16) 0.0181(15) 0.0289(16) 0.0017(13) 0.0088(14) -0.0010(13)
C2 0.0295(19) 0.044(2) 0.0296(18) 0.0061(17) 0.0065(15) -0.0064(16)
C3 0.033(2) 0.071(3) 0.035(2) 0.010(2) -0.0023(17) -0.019(2)
C4 0.0219(19) 0.066(3) 0.051(2) 0.0036(19) -0.0013(18) -0.021(2)
C5 0.0237(17) 0.045(2) 0.047(2) -0.0012(16) 0.0119(16) -0.0114(17)
C6 0.0251(17) 0.0235(16) 0.0301(17) -0.0008(14) 0.0072(14) -0.0035(14)
C7 0.0258(17) 0.0266(18) 0.0297(17) -0.0020(14) 0.0137(14) -0.0012(13)
C8 0.0356(18) 0.0331(18) 0.0278(17) -0.0044(16) 0.0193(15) -0.0049(14)
C9 0.0319(18) 0.0247(17) 0.0190(15) 0.0008(14) 0.0070(14) 0.0013(13)
O4 0.0673(19) 0.0375(15) 0.0369(15) 0.0165(13) 0.0314(14) 0.0093(12)
C10 0.064(3) 0.048(3) 0.078(3) 0.015(2) 0.024(3) 0.003(2)
C11 0.086(4) 0.058(3) 0.146(6) 0.006(3) 0.021(4) 0.017(4)

loop_
_atom_type_symbol
_atom_type_description
_atom_type_scat_dispersion_real
_atom_type_scat_dispersion_imag
_atom_type_scat_source
C C 0.0033 0.0016 'International Tables Vol C Tables 4.2.6.8 and 6.1.1.4'
H H 0.0000 0.0000 'International Tables Vol C Tables 4.2.6.8 and 6.1.1.4'
N N 0.0061 0.0033 'International Tables Vol C Tables 4.2.6.8 and 6.1.1.4'
O O 0.0106 0.0060 'International Tables Vol C Tables 4.2.6.8 and 6.1.1.4'
Ni Ni 0.3393 1.1124 'International Tables Vol C Tables 4.2.6.8 and 6.1.1.4'

loop_
_geom_angle_atom_site_label_1
_geom_angle_atom_site_label_2
_geom_angle_atom_site_label_3
_geom_angle_site_symmetry_1
_geom_angle_site_symmetry_3
_geom_angle
_geom_angle_publ_flag
N1 Ni1 O1 . . 91.62(9) yes
N1 Ni1 O1 . 3_666 172.55(9) yes
O1 Ni1 O1 . 3_666 81.05(9) yes
N1 Ni1 O2 . . 81.23(9) yes
O1 Ni1 O2 . . 168.87(9) yes
O1 Ni1 O2 3_666 . 105.82(8) yes
N1 Ni1 O3 . 2_655 96.35(10) yes
O1 Ni1 O3 . 2_655 90.92(9) yes
O1 Ni1 O3 3_666 2_655 85.13(8) yes
O2 Ni1 O3 . 2_655 98.30(9) yes
N1 Ni1 O4 . . 95.75(10) yes
O1 Ni1 O4 . . 87.10(9) yes
O1 Ni1 O4 3_666 . 82.66(9) yes
O2 Ni1 O4 . . 85.16(10) yes
O3 Ni1 O4 2_655 . 167.79(9) yes
C1 O1 Ni1 . . 125.81(18) ?
C1 O1 Ni1 . 3_666 132.25(18) ?
Ni1 O1 Ni1 . 3_666 98.95(9) ?
C9 O2 Ni1 . . 115.0(2) ?
C9 O3 Ni1 . 2_645 134.0(2) ?
C7 N1 C8 . . 120.2(3) ?
C7 N1 Ni1 . . 126.5(2) ?
C8 N1 Ni1 . . 113.18(19) ?
O1 C1 C2 . . 119.8(3) ?
O1 C1 C6 . . 122.7(3) ?
C2 C1 C6 . . 117.5(3) ?
C3 C2 C1 . . 121.2(3) ?
C3 C2 H2 . . 119.4 ?
C1 C2 H2 . . 119.4 ?
C4 C3 C2 . . 121.0(3) ?
C4 C3 H3 . . 119.5 ?
C2 C3 H3 . . 119.5 ?
C5 C4 C3 . . 118.9(3) ?
C5 C4 H4A . . 120.6 ?
C3 C4 H4A . . 120.6 ?
C4 C5 C6 . . 122.3(3) ?
C4 C5 H5 . . 118.8 ?
C6 C5 H5 . . 118.8 ?
C5 C6 C1 . . 118.9(3) ?
C5 C6 C7 . . 116.0(3) ?
C1 C6 C7 . . 125.0(3) ?
N1 C7 C6 . . 125.8(3) ?
N1 C7 H7 . . 117.1 ?
C6 C7 H7 . . 117.1 ?
N1 C8 C9 . . 109.1(2) ?
N1 C8 H8A . . 109.9 ?
C9 C8 H8A . . 109.9 ?
N1 C8 H8B . . 109.9 ?
C9 C8 H8B . . 109.9 ?
H8A C8 H8B . . 108.3 ?
O2 C9 O3 . . 126.7(3) ?
O2 C9 C8 . . 117.3(3) ?
O3 C9 C8 . . 116.0(3) ?
C10 O4 Ni1 . . 133.4(3) ?
C10 O4 H4 . . 109(3) ?
Ni1 O4 H4 . . 109(3) ?
C11 C10 O4 . . 114.3(4) ?
C11 C10 H10A . . 108.7 ?
O4 C10 H10A . . 108.7 ?
C11 C10 H10B . . 108.7 ?
O4 C10 H10B . . 108.7 ?
H10A C10 H10B . . 107.6 ?
C10 C11 H11A . . 109.5 ?
C10 C11 H11B . . 109.5 ?
H11A C11 H11B . . 109.5 ?
C10 C11 H11C . . 109.5 ?
H11A C11 H11C . . 109.5 ?
H11B C11 H11C . . 109.5 ?

loop_
_geom_bond_atom_site_label_1
_geom_bond_atom_site_label_2
_geom_bond_site_symmetry_2
_geom_bond_distance
_geom_bond_publ_flag
Ni1 N1 . 1.982(3) yes
Ni1 O1 . 2.017(2) yes
Ni1 O1 3_666 2.057(2) yes
Ni1 O2 . 2.057(2) yes
Ni1 O3 2_655 2.099(2) yes
Ni1 O4 . 2.153(3) yes
O1 C1 . 1.319(4) ?
O1 Ni1 3_666 2.057(2) ?
O2 C9 . 1.247(4) ?
O3 C9 . 1.254(3) ?
O3 Ni1 2_645 2.099(2) ?
N1 C7 . 1.272(4) ?
N1 C8 . 1.462(4) ?
C1 C2 . 1.403(4) ?
C1 C6 . 1.418(4) ?
C2 C3 . 1.388(5) ?
C2 H2 . 0.93 ?
C3 C4 . 1.375(5) ?
C3 H3 . 0.93 ?
C4 C5 . 1.363(5) ?
C4 H4A . 0.93 ?
C5 C6 . 1.407(4) ?
C5 H5 . 0.93 ?
C6 C7 . 1.455(4) ?
C7 H7 . 0.93 ?
C8 C9 . 1.520(4) ?
C8 H8A . 0.97 ?
C8 H8B . 0.97 ?
O4 C10 . 1.420(5) ?
O4 H4 . 0.815(10) ?
C10 C11 . 1.399(6) ?
C10 H10A . 0.97 ?
C10 H10B . 0.97 ?
C11 H11A . 0.96 ?
C11 H11B . 0.96 ?
C11 H11C . 0.96 ?

loop_
_geom_hbond_atom_site_label_D
_geom_hbond_atom_site_label_H
_geom_hbond_atom_site_label_A
_geom_hbond_site_symmetry_A
_geom_hbond_distance_DH
_geom_hbond_distance_HA
_geom_hbond_distance_DA
_geom_hbond_angle_DHA
_geom_hbond_publ_flag
O4 H4 O3 4_566 0.815(10) 1.980(16) 2.762(3) 161(4) yes

loop_
_geom_torsion_atom_site_label_1
_geom_torsion_atom_site_label_2
_geom_torsion_atom_site_label_3
_geom_torsion_atom_site_label_4
_geom_torsion_site_symmetry_1
_geom_torsion_site_symmetry_4
_geom_torsion
N1 Ni1 O1 C1 . . -16.3(2)
O1 Ni1 O1 C1 3_666 . 162.4(3)
O2 Ni1 O1 C1 . . 33.4(6)
O3 Ni1 O1 C1 2_655 . -112.7(2)
O4 Ni1 O1 C1 . . 79.4(2)
N1 Ni1 O1 Ni1 . 3_666 -178.69(10)
O2 Ni1 O1 Ni1 . 3_666 -128.9(4)
O3 Ni1 O1 Ni1 2_655 3_666 84.92(9)
O4 Ni1 O1 Ni1 . 3_666 -83.02(10)
N1 Ni1 O2 C9 . . 2.4(2)
O1 Ni1 O2 C9 . . -48.1(5)
O1 Ni1 O2 C9 3_666 . -175.1(2)
O3 Ni1 O2 C9 2_655 . 97.6(2)
O4 Ni1 O2 C9 . . -94.2(2)
O1 Ni1 N1 C7 . . 5.6(3)
O2 Ni1 N1 C7 . . -165.9(3)
O3 Ni1 N1 C7 2_655 . 96.7(3)
O4 Ni1 N1 C7 . . -81.7(3)
O1 Ni1 N1 C8 . . -178.0(2)
O2 Ni1 N1 C8 . . 10.6(2)
O3 Ni1 N1 C8 2_655 . -86.9(2)
O4 Ni1 N1 C8 . . 94.8(2)
Ni1 O1 C1 C2 . . -161.5(2)
Ni1 O1 C1 C2 3_666 . -5.3(5)
Ni1 O1 C1 C6 . . 19.7(4)
Ni1 O1 C1 C6 3_666 . 175.9(2)
O1 C1 C2 C3 . . -176.8(3)
C6 C1 C2 C3 . . 2.1(5)
C1 C2 C3 C4 . . 1.8(6)
C2 C3 C4 C5 . . -3.7(6)
C3 C4 C5 C6 . . 1.6(6)
C4 C5 C6 C1 . . 2.3(6)
C4 C5 C6 C7 . . -174.5(3)
O1 C1 C6 C5 . . 174.8(3)
C2 C1 C6 C5 . . -4.1(5)
O1 C1 C6 C7 . . -8.8(5)
C2 C1 C6 C7 . . 172.4(3)
C8 N1 C7 C6 . . -174.3(3)
Ni1 N1 C7 C6 . . 2.0(5)
C5 C6 C7 N1 . . 173.6(3)
C1 C6 C7 N1 . . -3.0(5)
C7 N1 C8 C9 . . 157.0(3)
Ni1 N1 C8 C9 . . -19.7(3)
Ni1 O2 C9 O3 . . 165.6(3)
Ni1 O2 C9 C8 . . -14.8(3)
Ni1 O3 C9 O2 2_645 . -19.4(5)
Ni1 O3 C9 C8 2_645 . 161.0(2)
N1 C8 C9 O2 . . 22.9(4)
N1 C8 C9 O3 . . -157.5(3)
N1 Ni1 O4 C10 . . -19.0(4)
O1 Ni1 O4 C10 . . -110.3(4)
O1 Ni1 O4 C10 3_666 . 168.4(4)
O2 Ni1 O4 C10 . . 61.7(4)
O3 Ni1 O4 C10 2_655 . 168.8(4)
Ni1 O4 C10 C11 . . 82.4(5)
